data_1536801
loop_
_publ_author_name
'Evain, M.'
'Brec, R.'
'Ouvrard, G.'
'Rouxel, J.'

_publ_section_title
;
 Structure determination of (3D) P2 Nb S8
;
_journal_name_full 'Materials Research Bulletin'
_journal_page_first 41
_journal_page_last 48
_journal_volume 19
_journal_year 1984
_chemical_formula_sum 'Nb P2 S8'
_space_group_IT_number 118
_symmetry_space_group_name_Hall 'P -4 -2n'
_symmetry_space_group_name_H-M 'P -4 n 2'
_cell_angle_alpha 90
_cell_angle_beta 90
_cell_angle_gamma 90
_cell_formula_units_Z 4
_cell_length_a 12.0483
_cell_length_b 12.0483
_cell_length_c 7.207
_cell_volume 1046.179
_citation_journal_id_ASTM MRBUAC
_cod_data_source_file Evain_MRBUAC_1984_646.cif
_cod_data_source_block Nb1P2S8
_cod_original_formula_sum 'Nb1 P2 S8'
_cod_database_code 1536801

loop_
_symmetry_equiv_pos_as_xyz
x,y,z
y,-x,-z
-x,-y,z
-y,x,-z
-x+1/2,y+1/2,z+1/2
y+1/2,x+1/2,-z+1/2
x+1/2,-y+1/2,z+1/2
-y+1/2,-x+1/2,-z+1/2

loop_
_atom_site_label
_atom_site_type_symbol
_atom_site_fract_x
_atom_site_fract_y
_atom_site_fract_z
_atom_site_occupancy
_atom_site_U_iso_or_equiv
S1 S 0.0594 0.5588 0.0017 1 0.0
Nb1 Nb 0.0839 0.416 0.25 1 0.0
S4 S 0.2758 0.5119 0.2065 1 0.0
S3 S 0.1448 0.0202 0.1658 1 0.0
P1 P 0.0753 0.1724 0.0743 1 0.0
S2 S 0.1868 0.2856 0.0033 1 0.0
